data_7209662
loop_
_publ_author_name
'Smart, Paul'
'Bejarano-Villafuerte, \'Angela'
'Brammer, Lee'

_publ_section_title
;
 Coordination chemistry meets halogen bonding and hydrogen bonding:
 building networks from 3-iodobenzoate paddlewheel units [Cu2(3-Ibz)4(L)2]
;
_journal_issue 16
_journal_name_full CrystEngComm
_journal_page_first 3151
_journal_paper_doi 10.1039/c3ce26890j
_journal_volume 15
_journal_year 2013
_chemical_formula_moiety 'C30 H24 Cu2 I4 O10, 2(C H4 O)'
_chemical_formula_sum 'C32 H32 Cu2 I4 O12'
_chemical_formula_weight 1243.26
_chemical_name_systematic
;
?
;
_space_group_crystal_system monoclinic
_space_group_IT_number 15
_space_group_name_Hall '-C 2yc'
_space_group_name_H-M_alt 'C 1 2/c 1'
_symmetry_space_group_name_Hall '-C 2yc'
_symmetry_space_group_name_H-M 'C 1 2/c 1'
_atom_sites_solution_hydrogens geom
_atom_sites_solution_primary direct
_atom_sites_solution_secondary difmap
_audit_creation_date 2011-06-28
_audit_creation_method
;
Olex2 1.1
(compiled 2011.02.15 svn.r1672, GUI svn.r3494)
;
_cell_angle_alpha 90.00
_cell_angle_beta 90.592(3)
_cell_angle_gamma 90.00
_cell_formula_units_Z 8
_cell_length_a 41.924(7)
_cell_length_b 8.2952(14)
_cell_length_c 22.541(4)
_cell_measurement_reflns_used 4892
_cell_measurement_temperature 120.0
_cell_measurement_theta_max 27.95
_cell_measurement_theta_min 2.66
_cell_volume 7839(2)
_computing_data_reduction 'SAINT v7.34A (Bruker, 200?)'
_computing_molecular_graphics
;
O. V. Dolomanov, L. J. Bourhis, R. J. Gildea, J. A. K. Howard and H. Puschmann,
OLEX2: a complete structure solution, refinement and analysis program.
J. Appl. Cryst. (2009). 42, 339-341.
;
_computing_publication_material
;
O. V. Dolomanov, L. J. Bourhis, R. J. Gildea, J. A. K. Howard and H. Puschmann,
OLEX2: a complete structure solution, refinement and analysis program.
J. Appl. Cryst. (2009). 42, 339-341.
;
_computing_structure_refinement 'SHELXL-97 (Sheldrick, 2008)'
_computing_structure_solution 'SHELXS-97 (Sheldrick, 2008)'
_diffrn_ambient_temperature 120.0
_diffrn_measured_fraction_theta_full 0.981
_diffrn_measured_fraction_theta_max 0.981
_diffrn_measurement_device_type 'CCD area detector'
_diffrn_measurement_method 'phi and omega scans'
_diffrn_radiation_monochromator graphite
_diffrn_radiation_type MoK\a
_diffrn_radiation_wavelength 0.71073
_diffrn_reflns_av_R_equivalents 0.0560
_diffrn_reflns_av_unetI/netI 0.0731
_diffrn_reflns_limit_h_max 59
_diffrn_reflns_limit_h_min -59
_diffrn_reflns_limit_k_max 10
_diffrn_reflns_limit_k_min -11
_diffrn_reflns_limit_l_max 30
_diffrn_reflns_limit_l_min -32
_diffrn_reflns_number 35460
_diffrn_reflns_theta_full 30.54
_diffrn_reflns_theta_max 30.54
_diffrn_reflns_theta_min 2.04
_diffrn_source 'fine-focus sealed tube'
_diffrn_source_current 30.0
_diffrn_source_power 1.5
_diffrn_source_voltage 50.0
_exptl_absorpt_coefficient_mu 4.292
_exptl_absorpt_correction_T_max 1
_exptl_absorpt_correction_T_min 0.653468
_exptl_absorpt_correction_type multi-scan
_exptl_absorpt_process_details
;
SADABS-2004/1 (Bruker,2004) was used for absorption correction.
R(int) was 0.0889 before and 0.0391 after correction.
The Ratio of minimum to maximum transmission is 0.653468.
The \l/2 correction factor is 0.0015
;
_exptl_crystal_colour blue
_exptl_crystal_colour_primary blue
_exptl_crystal_density_diffrn 2.107
_exptl_crystal_density_method 'not measured'
_exptl_crystal_description needle
_exptl_crystal_F_000 4720
_exptl_crystal_size_max 0.54
_exptl_crystal_size_mid 0.12
_exptl_crystal_size_min 0.05
_refine_diff_density_max 1.293
_refine_diff_density_min -1.555
_refine_diff_density_rms 0.170
_refine_ls_extinction_method none
_refine_ls_goodness_of_fit_ref 0.999
_refine_ls_hydrogen_treatment constr
_refine_ls_matrix_type full
_refine_ls_number_parameters 457
_refine_ls_number_reflns 11778
_refine_ls_number_restraints 4
_refine_ls_restrained_S_all 1.000
_refine_ls_R_factor_all 0.0865
_refine_ls_R_factor_gt 0.0448
_refine_ls_shift/su_max 0.004
_refine_ls_shift/su_mean 0.000
_refine_ls_structure_factor_coef Fsqd
_refine_ls_weighting_details 'calc w=1/[\s^2^(Fo^2^)+(0.0364P)^2^+0.0000P] where P=(Fo^2^+2Fc^2^)/3'
_refine_ls_weighting_scheme calc
_refine_ls_wR_factor_gt 0.0864
_refine_ls_wR_factor_ref 0.0991
_reflns_number_gt 7430
_reflns_number_total 11778
_reflns_threshold_expression >2sigma(I)
_cod_data_source_file c3ce26890j.txt
_cod_data_source_block ilb1199_0m
_cod_original_cell_volume 7838(2)
_cod_database_code 7209662

loop_
_space_group_symop_id
_space_group_symop_operation_xyz
1 'x, y, z'
2 '-x, y, -z+1/2'
3 'x+1/2, y+1/2, z'
4 '-x+1/2, y+1/2, -z+1/2'
5 '-x, -y, -z'
6 'x, -y, z-1/2'
7 '-x+1/2, -y+1/2, -z'
8 'x+1/2, -y+1/2, z-1/2'

loop_
_atom_site_label
_atom_site_type_symbol
_atom_site_fract_x
_atom_site_fract_y
_atom_site_fract_z
_atom_site_U_iso_or_equiv
_atom_site_adp_type
_atom_site_occupancy
_atom_site_symmetry_multiplicity
_atom_site_calc_flag
_atom_site_refinement_flags
I23 I 0.664189(8) -0.44575(4) 0.017889(15) 0.03400(9) Uani 1 1 d .
I13 I 0.548258(10) 0.64243(4) 0.529948(16) 0.04468(11) Uani 1 1 d .
Cu2 Cu 0.612782(12) 0.25175(5) 0.26701(2) 0.01582(11) Uani 1 1 d .
I3 I 0.477049(8) -0.42069(4) 0.161095(16) 0.03467(9) Uani 1 1 d .
Cu1 Cu 0.618471(12) -0.04796(5) 0.29711(2) 0.01520(11) Uani 1 1 d .
O61 O 0.61360(7) 0.4960(3) 0.23427(12) 0.0181(6) Uani 1 1 d D
H61 H 0.6319 0.5159 0.2227 0.027 Uiso 1 1 d RD
O12 O 0.59398(7) 0.2809(3) 0.34560(13) 0.0213(7) Uani 1 1 d .
O1 O 0.57566(7) -0.0667(3) 0.26173(13) 0.0209(6) Uani 1 1 d .
O32 O 0.65484(7) 0.2812(3) 0.30496(13) 0.0219(7) Uani 1 1 d .
O31 O 0.66182(7) 0.0190(3) 0.32478(13) 0.0208(7) Uani 1 1 d .
O2 O 0.57164(7) 0.1909(3) 0.23330(14) 0.0240(7) Uani 1 1 d .
O21 O 0.63525(7) -0.0865(3) 0.21692(13) 0.0230(7) Uani 1 1 d .
O22 O 0.63264(7) 0.1755(3) 0.19299(13) 0.0218(7) Uani 1 1 d .
O11 O 0.60175(7) 0.0236(3) 0.37382(12) 0.0193(6) Uani 1 1 d .
O51 O 0.62700(9) -0.2905(3) 0.32103(13) 0.0321(8) Uani 1 1 d D
H51 H 0.6195 -0.3658 0.2983 0.048 Uiso 1 1 d RD
C21 C 0.64549(10) -0.0094(5) 0.11835(18) 0.0193(9) Uani 1 1 d .
C31 C 0.70081(10) 0.2032(5) 0.35871(18) 0.0181(9) Uani 1 1 d .
C27 C 0.63713(10) 0.0292(5) 0.18079(18) 0.0173(9) Uani 1 1 d .
C7 C 0.56218(10) 0.0478(5) 0.23418(18) 0.0176(9) Uani 1 1 d .
C32 C 0.71020(12) 0.3633(5) 0.3652(2) 0.0271(10) Uani 1 1 d .
H32 H 0.6981 0.4476 0.3473 0.032 Uiso 1 1 calc R
C12 C 0.57272(10) 0.3667(5) 0.45578(19) 0.0203(9) Uani 1 1 d .
H12 H 0.5758 0.4489 0.4271 0.024 Uiso 1 1 calc R
C22 C 0.65096(10) -0.1704(5) 0.10200(19) 0.0207(9) Uani 1 1 d .
H22 H 0.6506 -0.2537 0.1309 0.025 Uiso 1 1 calc R
C17 C 0.59319(10) 0.1668(5) 0.38300(18) 0.0181(9) Uani 1 1 d .
C13 C 0.56039(12) 0.4033(5) 0.51069(19) 0.0246(10) Uani 1 1 d .
C3 C 0.49531(11) -0.1844(5) 0.1615(2) 0.0225(10) Uani 1 1 d .
C2 C 0.52224(11) -0.1506(5) 0.19516(19) 0.0207(9) Uani 1 1 d .
H2 H 0.5332 -0.2343 0.2157 0.025 Uiso 1 1 calc R
C11 C 0.58051(10) 0.2071(5) 0.44307(18) 0.0176(9) Uani 1 1 d .
C23 C 0.65682(11) -0.2058(5) 0.0429(2) 0.0239(10) Uani 1 1 d .
C37 C 0.67037(10) 0.1655(5) 0.32653(18) 0.0188(9) Uani 1 1 d .
C61 C 0.59162(11) 0.5443(5) 0.1881(2) 0.0255(10) Uani 1 1 d D
H61A H 0.5959 0.4824 0.1521 0.031 Uiso 1 1 calc R
H61B H 0.5943 0.6596 0.1800 0.031 Uiso 1 1 calc R
H61C H 0.5697 0.5240 0.2010 0.031 Uiso 1 1 calc R
C16 C 0.57642(11) 0.0870(5) 0.48538(19) 0.0244(10) Uani 1 1 d .
H16 H 0.5821 -0.0212 0.4768 0.029 Uiso 1 1 calc R
C1 C 0.53310(10) 0.0085(5) 0.19846(18) 0.0192(9) Uani 1 1 d .
C51 C 0.63227(14) -0.3521(5) 0.3788(2) 0.0342(12) Uani 1 1 d D
H51A H 0.6530 -0.3149 0.3938 0.041 Uiso 1 1 calc R
H51B H 0.6320 -0.4702 0.3776 0.041 Uiso 1 1 calc R
H51C H 0.6154 -0.3139 0.4051 0.041 Uiso 1 1 calc R
C25 C 0.65249(13) 0.0716(6) 0.0169(2) 0.0318(12) Uani 1 1 d .
H25 H 0.6531 0.1544 -0.0122 0.038 Uiso 1 1 calc R
C26 C 0.64614(12) 0.1122(5) 0.0754(2) 0.0278(11) Uani 1 1 d .
H26 H 0.6423 0.2212 0.0861 0.033 Uiso 1 1 calc R
C6 C 0.51686(11) 0.1282(5) 0.1674(2) 0.0253(10) Uani 1 1 d .
H6 H 0.5241 0.2365 0.1698 0.030 Uiso 1 1 calc R
C14 C 0.55595(12) 0.2854(6) 0.5533(2) 0.0279(11) Uani 1 1 d .
H14 H 0.5476 0.3128 0.5910 0.034 Uiso 1 1 calc R
C4 C 0.47904(11) -0.0656(6) 0.1300(2) 0.0278(11) Uani 1 1 d .
H4 H 0.4606 -0.0915 0.1070 0.033 Uiso 1 1 calc R
I33 I 0.751857(10) 0.63621(4) 0.41244(2) 0.05515(13) Uani 1 1 d .
C34 C 0.75527(12) 0.2755(6) 0.4248(2) 0.0298(11) Uani 1 1 d .
H34 H 0.7736 0.3001 0.4482 0.036 Uiso 1 1 calc R
C33 C 0.73778(12) 0.3979(5) 0.3985(2) 0.0279(11) Uani 1 1 d .
C24 C 0.65796(12) -0.0857(6) 0.0000(2) 0.0284(11) Uani 1 1 d .
H24 H 0.6624 -0.1114 -0.0402 0.034 Uiso 1 1 calc R
C5 C 0.49025(12) 0.0917(6) 0.1327(2) 0.0318(11) Uani 1 1 d .
H5 H 0.4797 0.1744 0.1109 0.038 Uiso 1 1 calc R
C36 C 0.71871(11) 0.0808(5) 0.3849(2) 0.0263(10) Uani 1 1 d .
H36 H 0.7121 -0.0282 0.3807 0.032 Uiso 1 1 calc R
C15 C 0.56387(12) 0.1270(5) 0.5404(2) 0.0302(11) Uani 1 1 d .
H15 H 0.5607 0.0453 0.5693 0.036 Uiso 1 1 calc R
C35 C 0.74593(12) 0.1168(6) 0.4168(2) 0.0316(11) Uani 1 1 d .
H35 H 0.7584 0.0322 0.4335 0.038 Uiso 1 1 calc R
O71 O 0.67204(8) 0.5450(4) 0.19893(17) 0.0385(9) Uani 1 1 d .
H71 H 0.6793 0.6093 0.2245 0.046 Uiso 1 1 calc R
O81 O 0.69971(10) 0.7571(5) 0.27307(18) 0.0490(10) Uani 1 1 d .
H81 H 0.6868 0.8163 0.2912 0.059 Uiso 1 1 calc R
C71 C 0.69487(12) 0.4225(6) 0.1880(2) 0.0377(13) Uani 1 1 d .
H71A H 0.7153 0.4721 0.1774 0.045 Uiso 1 1 calc R
H71B H 0.6874 0.3541 0.1553 0.045 Uiso 1 1 calc R
H71C H 0.6977 0.3568 0.2238 0.045 Uiso 1 1 calc R
C81 C 0.71988(16) 0.8524(8) 0.2391(3) 0.0609(19) Uani 1 1 d .
H81A H 0.7078 0.8996 0.2060 0.073 Uiso 1 1 calc R
H81B H 0.7372 0.7859 0.2236 0.073 Uiso 1 1 calc R
H81C H 0.7288 0.9388 0.2638 0.073 Uiso 1 1 calc R

loop_
_atom_site_aniso_label
_atom_site_aniso_U_11
_atom_site_aniso_U_22
_atom_site_aniso_U_33
_atom_site_aniso_U_23
_atom_site_aniso_U_13
_atom_site_aniso_U_12
I23 0.0417(2) 0.03128(17) 0.02904(18) -0.01338(14) -0.00001(14) 0.00262(15)
I13 0.0766(3) 0.02415(16) 0.0336(2) -0.00658(15) 0.01505(19) 0.00911(17)
Cu2 0.0209(3) 0.0115(2) 0.0151(2) -0.0002(2) -0.0020(2) -0.0006(2)
I3 0.0371(2) 0.02303(15) 0.0437(2) -0.00882(15) -0.00945(16) -0.00551(14)
Cu1 0.0199(3) 0.0116(2) 0.0140(2) -0.00015(19) -0.0011(2) 0.00048(19)
O61 0.0220(16) 0.0126(13) 0.0196(15) -0.0007(12) -0.0045(12) -0.0019(12)
O12 0.0292(18) 0.0166(14) 0.0181(15) -0.0009(12) 0.0043(13) 0.0021(12)
O1 0.0246(17) 0.0179(14) 0.0202(16) 0.0023(13) -0.0054(13) -0.0024(12)
O32 0.0228(17) 0.0185(14) 0.0243(17) 0.0008(13) -0.0081(13) -0.0020(12)
O31 0.0218(17) 0.0160(14) 0.0244(17) -0.0002(13) -0.0033(13) 0.0017(12)
O2 0.0252(18) 0.0180(14) 0.0288(18) -0.0003(13) -0.0063(14) -0.0028(13)
O21 0.0346(19) 0.0177(14) 0.0170(15) 0.0009(12) 0.0057(14) 0.0026(13)
O22 0.0323(19) 0.0144(13) 0.0189(16) -0.0005(12) 0.0028(13) 0.0032(13)
O11 0.0258(17) 0.0169(14) 0.0153(15) -0.0019(12) 0.0021(12) -0.0001(12)
O51 0.065(3) 0.0124(14) 0.0189(17) -0.0015(13) -0.0165(16) -0.0017(15)
C21 0.020(2) 0.021(2) 0.016(2) -0.0017(18) -0.0012(17) 0.0006(18)
C31 0.016(2) 0.023(2) 0.015(2) -0.0017(17) -0.0001(17) -0.0044(17)
C27 0.018(2) 0.0191(19) 0.015(2) -0.0007(17) 0.0005(17) -0.0008(17)
C7 0.019(2) 0.022(2) 0.012(2) -0.0025(18) 0.0027(16) -0.0032(17)
C32 0.031(3) 0.025(2) 0.026(3) 0.002(2) -0.003(2) 0.002(2)
C12 0.023(2) 0.018(2) 0.019(2) 0.0001(18) 0.0009(18) 0.0002(18)
C22 0.024(2) 0.019(2) 0.019(2) 0.0018(18) -0.0015(18) -0.0012(18)
C17 0.020(2) 0.0168(19) 0.017(2) 0.0017(17) -0.0013(17) -0.0028(17)
C13 0.037(3) 0.021(2) 0.015(2) -0.0043(18) 0.005(2) 0.002(2)
C3 0.028(3) 0.019(2) 0.021(2) -0.0044(18) 0.0011(19) -0.0034(19)
C2 0.024(2) 0.019(2) 0.019(2) -0.0032(18) -0.0008(18) 0.0024(18)
C11 0.022(2) 0.0149(18) 0.015(2) -0.0007(16) -0.0016(17) -0.0029(17)
C23 0.023(3) 0.027(2) 0.021(2) -0.0082(19) -0.0016(19) 0.0012(19)
C37 0.023(2) 0.022(2) 0.011(2) -0.0031(17) -0.0010(17) -0.0012(18)
C61 0.025(3) 0.024(2) 0.027(3) 0.003(2) -0.008(2) 0.0022(19)
C16 0.033(3) 0.023(2) 0.018(2) 0.0015(18) 0.0009(19) 0.0006(19)
C1 0.018(2) 0.022(2) 0.017(2) -0.0032(18) 0.0020(17) -0.0032(18)
C51 0.058(4) 0.024(2) 0.020(2) 0.002(2) -0.008(2) -0.003(2)
C25 0.051(3) 0.027(2) 0.017(2) 0.006(2) 0.009(2) 0.000(2)
C26 0.039(3) 0.021(2) 0.024(2) 0.0024(19) -0.003(2) 0.000(2)
C6 0.026(3) 0.018(2) 0.032(3) 0.004(2) -0.001(2) -0.0008(19)
C14 0.035(3) 0.030(2) 0.019(2) -0.002(2) 0.010(2) -0.003(2)
C4 0.019(2) 0.032(3) 0.032(3) -0.004(2) -0.006(2) -0.002(2)
I33 0.0588(3) 0.02743(17) 0.0785(3) -0.00053(19) -0.0348(2) -0.01148(17)
C34 0.027(3) 0.032(2) 0.030(3) -0.007(2) -0.007(2) 0.001(2)
C33 0.034(3) 0.021(2) 0.028(3) -0.001(2) -0.006(2) -0.006(2)
C24 0.029(3) 0.038(3) 0.018(2) -0.003(2) 0.0013(19) -0.003(2)
C5 0.029(3) 0.033(3) 0.033(3) 0.008(2) -0.003(2) 0.007(2)
C36 0.027(3) 0.021(2) 0.031(3) -0.004(2) -0.007(2) 0.0007(19)
C15 0.044(3) 0.023(2) 0.024(2) 0.000(2) 0.007(2) -0.008(2)
C35 0.032(3) 0.031(2) 0.032(3) -0.002(2) -0.010(2) 0.009(2)
O71 0.037(2) 0.036(2) 0.042(2) 0.0046(17) -0.0026(17) -0.0032(17)
O81 0.041(3) 0.061(3) 0.045(2) -0.010(2) 0.0014(19) 0.016(2)
C71 0.028(3) 0.040(3) 0.045(3) 0.009(3) 0.010(2) 0.001(2)
C81 0.050(4) 0.072(5) 0.061(4) -0.022(4) 0.010(3) -0.003(4)

loop_
_atom_type_symbol
_atom_type_description
_atom_type_scat_dispersion_real
_atom_type_scat_dispersion_imag
_atom_type_scat_source
C C 0.0033 0.0016 'International Tables Vol C Tables 4.2.6.8 and 6.1.1.4'
H H 0.0000 0.0000 'International Tables Vol C Tables 4.2.6.8 and 6.1.1.4'
Cu Cu 0.3201 1.2651 'International Tables Vol C Tables 4.2.6.8 and 6.1.1.4'
I I -0.4742 1.8119 'International Tables Vol C Tables 4.2.6.8 and 6.1.1.4'
O O 0.0106 0.0060 'International Tables Vol C Tables 4.2.6.8 and 6.1.1.4'

loop_
_geom_angle_atom_site_label_1
_geom_angle_atom_site_label_2
_geom_angle_atom_site_label_3
_geom_angle
O61 Cu2 Cu1 172.15(8)
O12 Cu2 Cu1 85.33(8)
O12 Cu2 O61 101.60(11)
O12 Cu2 O32 87.64(13)
O12 Cu2 O22 168.16(12)
O32 Cu2 Cu1 85.72(8)
O32 Cu2 O61 90.85(11)
O32 Cu2 O22 91.34(13)
O2 Cu2 Cu1 86.09(9)
O2 Cu2 O61 97.32(12)
O2 Cu2 O12 91.26(13)
O2 Cu2 O32 171.80(12)
O2 Cu2 O22 88.07(13)
O22 Cu2 Cu1 82.83(8)
O22 Cu2 O61 90.20(11)
O1 Cu1 Cu2 83.59(8)
O1 Cu1 O31 167.37(12)
O1 Cu1 O21 87.03(13)
O1 Cu1 O11 92.78(12)
O1 Cu1 O51 100.36(12)
O31 Cu1 Cu2 84.01(8)
O31 Cu1 O51 91.95(12)
O21 Cu1 Cu2 87.03(8)
O21 Cu1 O31 89.95(13)
O21 Cu1 O51 91.06(12)
O11 Cu1 Cu2 84.70(8)
O11 Cu1 O31 88.45(12)
O11 Cu1 O21 171.70(12)
O11 Cu1 O51 97.13(12)
O51 Cu1 Cu2 175.53(10)
C61 O61 Cu2 119.8(2)
C17 O12 Cu2 121.4(3)
C7 O1 Cu1 122.8(3)
C37 O32 Cu2 122.2(3)
C37 O31 Cu1 122.2(3)
C7 O2 Cu2 121.4(3)
C27 O21 Cu1 119.6(3)
C27 O22 Cu2 123.9(3)
C17 O11 Cu1 122.3(3)
C51 O51 Cu1 127.1(3)
C22 C21 C27 119.6(4)
C26 C21 C27 120.3(4)
C26 C21 C22 120.0(4)
C32 C31 C37 119.3(4)
C36 C31 C32 120.1(4)
C36 C31 C37 120.5(4)
O21 C27 C21 117.6(4)
O22 C27 O21 125.6(4)
O22 C27 C21 116.8(4)
O1 C7 C1 117.4(4)
O2 C7 O1 125.4(4)
O2 C7 C1 117.2(4)
C31 C32 C33 118.8(4)
C13 C12 C11 118.9(4)
C23 C22 C21 118.9(4)
O12 C17 C11 116.5(4)
O11 C17 O12 125.9(4)
O11 C17 C11 117.6(4)
C12 C13 I13 119.2(3)
C12 C13 C14 121.4(4)
C14 C13 I13 119.3(3)
C2 C3 I3 119.1(3)
C2 C3 C4 122.1(4)
C4 C3 I3 118.8(3)
C3 C2 C1 118.9(4)
C12 C11 C17 118.9(4)
C16 C11 C12 120.6(4)
C16 C11 C17 120.5(4)
C22 C23 I23 119.1(3)
C24 C23 I23 119.3(3)
C24 C23 C22 121.6(4)
O32 C37 O31 125.2(4)
O32 C37 C31 117.7(4)
O31 C37 C31 117.1(4)
C11 C16 C15 119.4(4)
C2 C1 C7 120.0(4)
C6 C1 C7 120.7(4)
C6 C1 C2 119.3(4)
C24 C25 C26 121.7(4)
C25 C26 C21 119.2(4)
C5 C6 C1 121.0(4)
C13 C14 C15 119.3(4)
C5 C4 C3 118.6(4)
C33 C34 C35 119.6(5)
C32 C33 I33 120.4(3)
C34 C33 C32 120.7(4)
C34 C33 I33 118.9(4)
C25 C24 C23 118.6(4)
C6 C5 C4 120.0(4)
C35 C36 C31 120.3(4)
C14 C15 C16 120.4(4)
C36 C35 C34 120.4(4)

loop_
_geom_bond_atom_site_label_1
_geom_bond_atom_site_label_2
_geom_bond_distance
I23 C23 2.093(4)
I13 C13 2.095(4)
Cu2 Cu1 2.5874(8)
Cu2 O61 2.157(3)
Cu2 O12 1.961(3)
Cu2 O32 1.967(3)
Cu2 O2 1.944(3)
Cu2 O22 1.976(3)
I3 C3 2.104(4)
Cu1 O1 1.963(3)
Cu1 O31 1.994(3)
Cu1 O21 1.972(3)
Cu1 O11 1.964(3)
Cu1 O51 2.113(3)
O61 C61 1.439(5)
O12 C17 1.269(5)
O1 C7 1.265(5)
O32 C37 1.255(5)
O31 C37 1.267(5)
O2 C7 1.252(5)
O21 C27 1.262(5)
O22 C27 1.259(5)
O11 C17 1.258(5)
O51 C51 1.415(5)
C21 C27 1.489(5)
C21 C22 1.405(6)
C21 C26 1.398(6)
C31 C32 1.392(6)
C31 C37 1.495(6)
C31 C36 1.390(6)
C7 C1 1.490(6)
C32 C33 1.402(7)
C12 C13 1.380(6)
C12 C11 1.394(5)
C22 C23 1.389(6)
C17 C11 1.498(6)
C13 C14 1.385(6)
C3 C2 1.383(6)
C3 C4 1.389(6)
C2 C1 1.398(6)
C11 C16 1.391(6)
C23 C24 1.389(6)
C16 C15 1.392(6)
C1 C6 1.389(6)
C25 C26 1.389(6)
C25 C24 1.380(6)
C6 C5 1.388(7)
C14 C15 1.387(6)
C4 C5 1.388(6)
I33 C33 2.086(4)
C34 C33 1.382(7)
C34 C35 1.385(6)
C36 C35 1.376(7)
O71 C71 1.419(6)
O81 C81 1.393(7)
